data_7207068
loop_
_publ_author_name
'Tumanov, Nikolay A.'
'Myz, Svetlana A.'
'Shakhtshneider, Tatyana P.'
'Boldyreva, Elena V.'

_publ_section_title
;
 Are meloxicam dimers really the structure-forming units in the
 &#x2018;meloxicam--carboxylic acid&#x2019; co-crystals family? Relation
 between crystal structures and dissolution behaviour
;
_journal_issue 1
_journal_name_full CrystEngComm
_journal_page_first 305
_journal_paper_doi 10.1039/c1ce05902e
_journal_volume 14
_journal_year 2012
_chemical_formula_moiety 'C14 H13 N3 O4 S2, 0.5(C8 H6 O4)'
_chemical_formula_sum 'C18 H16 N3 O6 S2'
_chemical_formula_weight 434.46
_chemical_name_common
;
4-Hydroxy-2-methyl-N-(5-methyl-1,3-thiazol-2-yl)-2H-1,2-
benzothiazine-3-carboxamide 1,1-dioxide terephtalic acid
;
_chemical_name_systematic
;
4-Hydroxy-2-methyl-N-(5-methyl-1,3-thiazol-2-yl)-2H-1,2-benzothiazine-3-
carboxamide 1,1-dioxide terephtalic acid
;
_space_group_IT_number 2
_symmetry_cell_setting triclinic
_symmetry_space_group_name_Hall '-P 1'
_symmetry_space_group_name_H-M 'P -1'
_atom_sites_solution_hydrogens geom
_atom_sites_solution_primary direct
_atom_sites_solution_secondary difmap
_audit_creation_method SHELXL-97
_cell_angle_alpha 91.355(5)
_cell_angle_beta 107.856(6)
_cell_angle_gamma 109.444(6)
_cell_formula_units_Z 2
_cell_length_a 8.5979(6)
_cell_length_b 10.4551(6)
_cell_length_c 11.7515(7)
_cell_measurement_reflns_used 4132
_cell_measurement_temperature 293(2)
_cell_measurement_theta_max 31.7462
_cell_measurement_theta_min 3.6043
_cell_volume 938.79(12)
_computing_cell_refinement 'CrysAlis RED (Oxford Diffraction, 2008)'
_computing_data_collection 'CrysAlis CCD (Oxford Diffraction, 2008)'
_computing_data_reduction 'CrysAlis RED (Oxford Diffraction, 2008)'
_computing_molecular_graphics 'Mercury (Macrae <i>et al.</i>, 2006)'
_computing_publication_material
;
publCIF (Westrip., 2008),
enCIFer (Allen et al., 2004).
;
_computing_structure_refinement 'SHELXL-97 (Sheldrick, 1997)'
_computing_structure_solution 'SHELXS-97 (Sheldrick, 1990)'
_diffrn_ambient_temperature 293(2)
_diffrn_detector_area_resol_mean 10.3457
_diffrn_measured_fraction_theta_full 0.998
_diffrn_measured_fraction_theta_max 0.998
_diffrn_measurement_device_type 'Oxford Diffraction Gemini Ultra R CCD'
_diffrn_measurement_method \w
_diffrn_radiation_monochromator graphite
_diffrn_radiation_source 'fine-focus sealed tube'
_diffrn_radiation_type MoK\a
_diffrn_radiation_wavelength 0.71073
_diffrn_reflns_av_R_equivalents 0.0510
_diffrn_reflns_av_sigmaI/netI 0.0703
_diffrn_reflns_limit_h_max 12
_diffrn_reflns_limit_h_min -12
_diffrn_reflns_limit_k_max 14
_diffrn_reflns_limit_k_min -14
_diffrn_reflns_limit_l_max 16
_diffrn_reflns_limit_l_min -16
_diffrn_reflns_number 17934
_diffrn_reflns_theta_full 30.51
_diffrn_reflns_theta_max 30.51
_diffrn_reflns_theta_min 3.61
_exptl_absorpt_coefficient_mu 0.327
_exptl_absorpt_correction_T_max 1.00000
_exptl_absorpt_correction_T_min 0.97318
_exptl_absorpt_correction_type multi-scan
_exptl_absorpt_process_details
;
CrysAlisPro, Oxford Diffraction Ltd.,
Version 1.171.33.48
Empirical absorption correction using spherical harmonics,
implemented in SCALE3 ABSPACK scaling algorithm.
;
_exptl_crystal_colour colorless
_exptl_crystal_density_diffrn 1.537
_exptl_crystal_density_method 'not measured'
_exptl_crystal_description prizm
_exptl_crystal_F_000 450
_exptl_crystal_size_max 0.20
_exptl_crystal_size_mid 0.13
_exptl_crystal_size_min 0.08
_refine_diff_density_max 0.319
_refine_diff_density_min -0.301
_refine_diff_density_rms 0.048
_refine_ls_extinction_method none
_refine_ls_goodness_of_fit_ref 0.876
_refine_ls_hydrogen_treatment mixed
_refine_ls_matrix_type full
_refine_ls_number_parameters 326
_refine_ls_number_reflns 5721
_refine_ls_number_restraints 0
_refine_ls_restrained_S_all 0.876
_refine_ls_R_factor_all 0.0896
_refine_ls_R_factor_gt 0.0432
_refine_ls_shift/su_max 0.000
_refine_ls_shift/su_mean 0.000
_refine_ls_structure_factor_coef Fsqd
_refine_ls_weighting_details 'calc w=1/[\s^2^(Fo^2^)+(0.0422P)^2^+0.0000P] where P=(Fo^2^+2Fc^2^)/3'
_refine_ls_weighting_scheme calc
_refine_ls_wR_factor_gt 0.0855
_refine_ls_wR_factor_ref 0.0954
_reflns_number_gt 3365
_reflns_number_total 5721
_reflns_threshold_expression I>2\s(I)
_cod_data_source_file c1ce05902e.txt
_cod_data_source_block mel_tereph
_cod_depositor_comments
;
The following automatic conversions were performed:

data name '_iucr_refine_instruction_details' was replaced with
'_iucr_refine_instructions_details' as specified in the replacement
file 'data/replacement-values/replacement_tags.lst'.

Automatic conversion script
Id: cif_correct_tags 9268 2022-04-12 08:56:07Z antanas 
;
_cod_database_code 7207068

loop_
_symmetry_equiv_pos_as_xyz
'x, y, z'
'-x, -y, -z'

loop_
_atom_site_label
_atom_site_type_symbol
_atom_site_fract_x
_atom_site_fract_y
_atom_site_fract_z
_atom_site_U_iso_or_equiv
_atom_site_adp_type
_atom_site_occupancy
_atom_site_symmetry_multiplicity
_atom_site_calc_flag
S1 S 0.81131(6) 0.76219(4) 0.22622(4) 0.03637(13) Uani 1 1 d
S2 S 0.96719(6) 0.18694(4) 0.16582(5) 0.03994(14) Uani 1 1 d
C1 C 0.5649(4) 0.8824(2) 0.2378(2) 0.0478(6) Uani 1 1 d
H1A H 0.641(3) 0.966(2) 0.271(2) 0.064(7) Uiso 1 1 d
H1B H 0.472(3) 0.873(2) 0.2692(19) 0.060(6) Uiso 1 1 d
H1C H 0.523(3) 0.882(2) 0.147(2) 0.081(8) Uiso 1 1 d
C2 C 0.6404(2) 0.77255(18) 0.26999(16) 0.0347(4) Uani 1 1 d
C3 C 0.5851(2) 0.66564(18) 0.32675(17) 0.0347(4) Uani 1 1 d
H3 H 0.492(2) 0.6476(18) 0.3614(16) 0.039(5) Uiso 1 1 d
C4 C 0.7885(2) 0.61013(16) 0.28437(15) 0.0287(4) Uani 1 1 d
C5 C 0.9993(2) 0.55519(17) 0.21426(16) 0.0310(4) Uani 1 1 d
C6 C 1.0698(2) 0.44900(16) 0.20028(15) 0.0288(4) Uani 1 1 d
C7 C 1.1760(2) 0.46125(16) 0.13309(15) 0.0292(4) Uani 1 1 d
C8 C 1.2451(2) 0.35395(17) 0.11564(15) 0.0302(4) Uani 1 1 d
C9 C 1.3991(2) 0.3839(2) 0.08918(16) 0.0369(4) Uani 1 1 d
H9 H 1.460(2) 0.4785(18) 0.0844(15) 0.034(5) Uiso 1 1 d
C10 C 1.4657(3) 0.2823(2) 0.07817(18) 0.0441(5) Uani 1 1 d
H10 H 1.572(3) 0.310(2) 0.0610(18) 0.051(6) Uiso 1 1 d
C11 C 1.3786(3) 0.1498(2) 0.09144(19) 0.0477(5) Uani 1 1 d
H11 H 1.421(2) 0.077(2) 0.0809(18) 0.051(6) Uiso 1 1 d
C12 C 1.2251(3) 0.1167(2) 0.11781(19) 0.0437(5) Uani 1 1 d
H12 H 1.164(2) 0.0283(19) 0.1288(16) 0.041(5) Uiso 1 1 d
C13 C 1.1589(2) 0.21900(18) 0.12959(16) 0.0344(4) Uani 1 1 d
C14 C 1.1271(3) 0.3386(3) 0.3829(2) 0.0430(5) Uani 1 1 d
H14A H 1.129(2) 0.420(2) 0.4269(18) 0.047(6) Uiso 1 1 d
H14B H 1.081(3) 0.262(2) 0.4131(17) 0.050(6) Uiso 1 1 d
H14C H 1.248(3) 0.348(2) 0.3881(19) 0.070(7) Uiso 1 1 d
O1 O 1.22477(17) 0.56963(13) 0.07617(12) 0.0386(3) Uani 1 1 d
H1 H 1.177(3) 0.623(2) 0.1001(19) 0.055(7) Uiso 1 1 d
O2 O 1.04166(17) 0.66384(12) 0.17179(12) 0.0419(3) Uani 1 1 d
O3 O 0.82635(17) 0.18189(13) 0.05993(13) 0.0528(4) Uani 1 1 d
O4 O 0.94778(19) 0.07662(13) 0.23485(15) 0.0598(4) Uani 1 1 d
O5 O 0.78591(19) 0.30891(15) 0.42518(17) 0.0697(5) Uani 1 1 d
O6 O 0.53431(18) 0.33394(14) 0.40547(14) 0.0479(4) Uani 1 1 d
H6 H 0.581(3) 0.408(3) 0.381(3) 0.098(10) Uiso 1 1 d
N1 N 0.66860(19) 0.57164(14) 0.33517(13) 0.0320(3) Uani 1 1 d
N2 N 0.88283(19) 0.52820(15) 0.27463(14) 0.0323(3) Uani 1 1 d
H2 H 0.859(3) 0.456(2) 0.3048(17) 0.046(6) Uiso 1 1 d
N3 N 1.01715(18) 0.32803(14) 0.25546(13) 0.0317(3) Uani 1 1 d
C15 C 0.6402(2) 0.26546(18) 0.43081(17) 0.0375(4) Uani 1 1 d
C16 C 0.5656(2) 0.12891(17) 0.46756(16) 0.0321(4) Uani 1 1 d
C17 C 0.3870(3) 0.06351(19) 0.44119(18) 0.0384(5) Uani 1 1 d
H17 H 0.312(2) 0.1036(18) 0.4010(17) 0.042(5) Uiso 1 1 d
C18 C 0.6785(3) 0.06450(19) 0.52669(19) 0.0393(5) Uani 1 1 d
H18 H 0.798(3) 0.108(2) 0.5469(17) 0.050(6) Uiso 1 1 d

loop_
_atom_site_aniso_label
_atom_site_aniso_U_11
_atom_site_aniso_U_22
_atom_site_aniso_U_33
_atom_site_aniso_U_23
_atom_site_aniso_U_13
_atom_site_aniso_U_12
S1 0.0453(3) 0.0275(2) 0.0489(3) 0.0144(2) 0.0252(2) 0.0194(2)
S2 0.0379(3) 0.0237(2) 0.0627(3) 0.0078(2) 0.0226(3) 0.0112(2)
C1 0.0615(15) 0.0373(12) 0.0657(17) 0.0162(12) 0.0331(13) 0.0327(12)
C2 0.0414(10) 0.0310(9) 0.0393(11) 0.0070(8) 0.0153(9) 0.0207(8)
C3 0.0401(11) 0.0337(9) 0.0401(11) 0.0072(8) 0.0201(9) 0.0191(8)
C4 0.0329(9) 0.0237(8) 0.0318(9) 0.0064(7) 0.0111(8) 0.0126(7)
C5 0.0327(9) 0.0271(9) 0.0366(10) 0.0060(8) 0.0136(8) 0.0130(8)
C6 0.0305(9) 0.0241(8) 0.0348(10) 0.0074(7) 0.0125(8) 0.0119(7)
C7 0.0296(9) 0.0249(8) 0.0329(10) 0.0069(7) 0.0102(8) 0.0094(7)
C8 0.0324(9) 0.0335(9) 0.0277(9) 0.0049(8) 0.0105(8) 0.0148(8)
C9 0.0377(11) 0.0425(11) 0.0350(11) 0.0068(9) 0.0162(9) 0.0162(9)
C10 0.0433(12) 0.0598(14) 0.0405(12) 0.0061(10) 0.0196(10) 0.0274(11)
C11 0.0559(13) 0.0550(13) 0.0478(13) 0.0057(11) 0.0195(11) 0.0371(12)
C12 0.0546(13) 0.0342(11) 0.0504(13) 0.0053(10) 0.0201(11) 0.0235(10)
C13 0.0368(10) 0.0320(9) 0.0399(11) 0.0059(8) 0.0148(9) 0.0172(8)
C14 0.0421(12) 0.0532(14) 0.0440(13) 0.0200(11) 0.0181(10) 0.0253(11)
O1 0.0457(8) 0.0317(7) 0.0504(8) 0.0177(6) 0.0272(7) 0.0178(6)
O2 0.0531(8) 0.0286(7) 0.0605(9) 0.0181(6) 0.0337(7) 0.0207(6)
O3 0.0358(8) 0.0438(8) 0.0669(10) -0.0080(7) 0.0057(7) 0.0111(7)
O4 0.0683(10) 0.0303(7) 0.1037(13) 0.0282(8) 0.0530(10) 0.0226(7)
O5 0.0499(9) 0.0565(10) 0.1328(15) 0.0562(10) 0.0558(10) 0.0303(8)
O6 0.0471(8) 0.0383(8) 0.0799(11) 0.0312(8) 0.0385(8) 0.0249(7)
N1 0.0382(8) 0.0288(7) 0.0363(9) 0.0099(7) 0.0172(7) 0.0162(7)
N2 0.0382(9) 0.0252(8) 0.0427(9) 0.0117(7) 0.0194(7) 0.0169(7)
N3 0.0365(8) 0.0266(7) 0.0408(9) 0.0124(7) 0.0185(7) 0.0166(6)
C15 0.0414(11) 0.0344(10) 0.0473(12) 0.0155(9) 0.0240(9) 0.0176(9)
C16 0.0358(10) 0.0267(9) 0.0397(11) 0.0100(8) 0.0185(9) 0.0128(8)
C17 0.0397(11) 0.0357(10) 0.0487(12) 0.0177(9) 0.0184(10) 0.0206(9)
C18 0.0325(11) 0.0353(10) 0.0539(13) 0.0144(9) 0.0179(10) 0.0131(9)

loop_
_atom_type_symbol
_atom_type_description
_atom_type_scat_dispersion_real
_atom_type_scat_dispersion_imag
_atom_type_scat_source
C C 0.0033 0.0016 'International Tables Vol C Tables 4.2.6.8 and 6.1.1.4'
H H 0.0000 0.0000 'International Tables Vol C Tables 4.2.6.8 and 6.1.1.4'
N N 0.0061 0.0033 'International Tables Vol C Tables 4.2.6.8 and 6.1.1.4'
S S 0.1246 0.1234 'International Tables Vol C Tables 4.2.6.8 and 6.1.1.4'
O O 0.0106 0.0060 'International Tables Vol C Tables 4.2.6.8 and 6.1.1.4'

loop_
_geom_angle_atom_site_label_1
_geom_angle_atom_site_label_2
_geom_angle_atom_site_label_3
_geom_angle
_geom_angle_site_symmetry_1
C4 S1 C2 88.97(8) .
O4 S2 O3 119.80(9) .
O4 S2 N3 108.10(8) .
O3 S2 N3 107.51(8) .
O4 S2 C13 108.86(8) .
O3 S2 C13 109.53(9) .
N3 S2 C13 101.47(8) .
C2 C1 H1A 112.8(15) .
C2 C1 H1B 111.1(12) .
H1A C1 H1B 103.5(19) .
C2 C1 H1C 110.9(13) .
H1A C1 H1C 107.7(19) .
H1B C1 H1C 110.5(19) .
C3 C2 C1 127.98(17) .
C3 C2 S1 109.60(12) .
C1 C2 S1 122.28(14) .
C2 C3 N1 116.20(16) .
C2 C3 H3 126.3(10) .
N1 C3 H3 117.5(10) .
N1 C4 N2 120.63(14) .
N1 C4 S1 115.37(12) .
N2 C4 S1 123.93(12) .
O2 C5 N2 121.59(15) .
O2 C5 C6 121.76(15) .
N2 C5 C6 116.65(14) .
C7 C6 N3 120.87(14) .
C7 C6 C5 121.17(14) .
N3 C6 C5 117.90(14) .
O1 C7 C6 123.55(15) .
O1 C7 C8 114.45(14) .
C6 C7 C8 122.00(14) .
C9 C8 C13 118.44(16) .
C9 C8 C7 121.43(16) .
C13 C8 C7 120.10(14) .
C10 C9 C8 120.44(18) .
C10 C9 H9 122.1(10) .
C8 C9 H9 117.3(10) .
C11 C10 C9 120.36(19) .
C11 C10 H10 123.3(12) .
C9 C10 H10 116.4(12) .
C10 C11 C12 120.60(19) .
C10 C11 H11 121.2(11) .
C12 C11 H11 118.2(11) .
C11 C12 C13 119.00(19) .
C11 C12 H12 122.6(11) .
C13 C12 H12 118.4(11) .
C12 C13 C8 121.16(17) .
C12 C13 S2 122.11(14) .
C8 C13 S2 116.71(12) .
N3 C14 H14A 107.1(11) .
N3 C14 H14B 109.3(13) .
H14A C14 H14B 111.3(17) .
N3 C14 H14C 110.5(13) .
H14A C14 H14C 109.9(18) .
H14B C14 H14C 108.7(17) .
C7 O1 H1 101.1(13) .
C15 O6 H6 110.0(18) .
C4 N1 C3 109.82(13) .
C5 N2 C4 124.27(14) .
C5 N2 H2 119.9(13) .
C4 N2 H2 115.7(13) .
C6 N3 C14 114.41(16) .
C6 N3 S2 112.54(11) .
C14 N3 S2 117.05(12) .
O5 C15 O6 122.92(16) .
O5 C15 C16 122.79(16) .
O6 C15 C16 114.30(15) .
C17 C16 C18 119.39(15) .
C17 C16 C15 121.83(15) .
C18 C16 C15 118.75(16) .
C18 C17 C16 120.53(16) 2_656
C18 C17 H17 119.2(12) 2_656
C16 C17 H17 120.3(12) .
C17 C18 C16 120.08(17) 2_656
C17 C18 H18 119.7(11) 2_656
C16 C18 H18 120.2(11) .

loop_
_geom_bond_atom_site_label_1
_geom_bond_atom_site_label_2
_geom_bond_distance
_geom_bond_site_symmetry_2
S1 C4 1.7201(15) .
S1 C2 1.7323(18) .
S2 O4 1.4197(13) .
S2 O3 1.4310(14) .
S2 N3 1.6423(15) .
S2 C13 1.7546(18) .
C1 C2 1.500(2) .
C1 H1A 0.89(2) .
C1 H1B 0.96(2) .
C1 H1C 1.02(2) .
C2 C3 1.340(2) .
C3 N1 1.386(2) .
C3 H3 0.975(18) .
C4 N1 1.3012(19) .
C4 N2 1.386(2) .
C5 O2 1.2388(18) .
C5 N2 1.358(2) .
C5 C6 1.458(2) .
C6 C7 1.357(2) .
C6 N3 1.4362(19) .
C7 O1 1.3412(18) .
C7 C8 1.470(2) .
C8 C9 1.389(2) .
C8 C13 1.399(2) .
C9 C10 1.385(3) .
C9 H9 0.965(16) .
C10 C11 1.377(3) .
C10 H10 0.95(2) .
C11 C12 1.381(3) .
C11 H11 0.97(2) .
C12 C13 1.391(2) .
C12 H12 0.932(18) .
C14 N3 1.484(3) .
C14 H14A 0.98(2) .
C14 H14B 0.90(2) .
C14 H14C 0.99(2) .
O1 H1 0.88(2) .
O5 C15 1.206(2) .
O6 C15 1.307(2) .
O6 H6 0.84(3) .
N2 H2 0.833(18) .
C15 C16 1.492(2) .
C16 C17 1.386(2) .
C16 C18 1.386(2) .
C17 C18 1.380(2) 2_656
C17 H17 0.907(18) .
C18 C17 1.380(2) 2_656
C18 H18 0.92(2) .

loop_
_geom_hbond_atom_site_label_D
_geom_hbond_atom_site_label_H
_geom_hbond_atom_site_label_A
_geom_hbond_distance_DH
_geom_hbond_distance_HA
_geom_hbond_distance_DA
_geom_hbond_angle_DHA
O1 H1 O2 0.88(2) 1.78(2) 2.6031(17) 155.4(18)
N2 H2 O5 0.833(18) 2.183(19) 2.9841(19) 161.4(18)
N2 H2 N3 0.833(18) 2.369(19) 2.7405(19) 107.8(15)
O6 H6 N1 0.84(3) 1.80(3) 2.6388(18) 175(3)

loop_
_geom_torsion_atom_site_label_1
_geom_torsion_atom_site_label_2
_geom_torsion_atom_site_label_3
_geom_torsion_atom_site_label_4
_geom_torsion
_geom_torsion_site_symmetry_4
C4 S1 C2 C3 1.88(15) .
C4 S1 C2 C1 -174.15(19) .
C1 C2 C3 N1 174.0(2) .
S1 C2 C3 N1 -1.7(2) .
C2 S1 C4 N1 -1.81(15) .
C2 S1 C4 N2 175.24(16) .
O2 C5 C6 C7 -4.4(3) .
N2 C5 C6 C7 174.59(16) .
O2 C5 C6 N3 178.27(16) .
N2 C5 C6 N3 -2.7(2) .
N3 C6 C7 O1 177.72(15) .
C5 C6 C7 O1 0.5(3) .
N3 C6 C7 C8 -1.4(3) .
C5 C6 C7 C8 -178.59(16) .
O1 C7 C8 C9 25.8(2) .
C6 C7 C8 C9 -154.99(17) .
O1 C7 C8 C13 -156.34(16) .
C6 C7 C8 C13 22.8(3) .
C13 C8 C9 C10 -0.6(3) .
C7 C8 C9 C10 177.25(17) .
C8 C9 C10 C11 1.0(3) .
C9 C10 C11 C12 -1.1(3) .
C10 C11 C12 C13 0.6(3) .
C11 C12 C13 C8 -0.2(3) .
C11 C12 C13 S2 -178.74(16) .
C9 C8 C13 C12 0.2(3) .
C7 C8 C13 C12 -177.67(17) .
C9 C8 C13 S2 178.81(14) .
C7 C8 C13 S2 0.9(2) .
O4 S2 C13 C12 28.4(2) .
O3 S2 C13 C12 -104.37(17) .
N3 S2 C13 C12 142.20(16) .
O4 S2 C13 C8 -150.22(14) .
O3 S2 C13 C8 77.06(16) .
N3 S2 C13 C8 -36.37(15) .
N2 C4 N1 C3 -175.98(16) .
S1 C4 N1 C3 1.2(2) .
C2 C3 N1 C4 0.4(2) .
O2 C5 N2 C4 6.7(3) .
C6 C5 N2 C4 -172.38(16) .
N1 C4 N2 C5 174.25(17) .
S1 C4 N2 C5 -2.7(3) .
C7 C6 N3 C14 95.3(2) .
C5 C6 N3 C14 -87.44(19) .
C7 C6 N3 S2 -41.6(2) .
C5 C6 N3 S2 135.74(14) .
O4 S2 N3 C6 169.72(11) .
O3 S2 N3 C6 -59.64(13) .
C13 S2 N3 C6 55.30(12) .
O4 S2 N3 C14 34.13(15) .
O3 S2 N3 C14 164.77(13) .
C13 S2 N3 C14 -80.29(14) .
O5 C15 C16 C17 -161.1(2) .
O6 C15 C16 C17 19.0(3) .
O5 C15 C16 C18 17.0(3) .
O6 C15 C16 C18 -162.87(18) .
C18 C16 C17 C18 0.0(3) 2_656
C15 C16 C17 C18 178.14(18) 2_656
C17 C16 C18 C17 0.0(3) 2_656
C15 C16 C18 C17 -178.20(18) 2_656
